data_7245510
loop_
_publ_author_name
'Li, Zihan'
'Fang, Xincao'
'Yang, Pengpeng'
'Li, Shushu'
'Wen, Qingshi'
'Zhuang, Wei'
'Wu, Jianglan'
'Zhu, Chenjie'
'Ying, Hanjie'

_publ_section_title
;
 Discovering Crystal Forms of the Bio-based Nylon 5O Monomer
 1,5-pentanediamine-O-phthalate: Insight into the Crystal Structures,
 Transformations and Stability
;
_journal_name_full CrystEngComm
_journal_paper_doi 10.1039/D2CE00628F
_journal_year 2022
_chemical_formula_sum 'C21 H26 N2 O8'
_chemical_formula_weight 434.44
_chemical_name_common '1,5-Diaminopentane 1,2-phthalicacid?1,5-Pentanediamineacidephtalique'
_chemical_name_systematic 1,5-Pentanediamine1,2-phthalicacid
_chemical_properties_physical Moisture-sensitive,Hygroscopic,Heat-sensitive
_space_group_IT_number 9
_space_group_name_Hall 'C -2yc'
_space_group_name_H-M_alt 'C 1 c 1'
_symmetry_cell_setting monoclinic
_symmetry_space_group_name_H-M 'C 1 c 1'
_atom_sites_solution_hydrogens geom
_atom_sites_solution_primary direct
_atom_sites_solution_secondary difmap
_audit_creation_method SHELXL-97
_audit_update_record
;
2020-05-28 deposited with the CCDC.	2022-09-16 downloaded from the CCDC.
;
_cell_angle_alpha 90.00
_cell_angle_beta 90.451(2)
_cell_angle_gamma 90.00
_cell_formula_units_Z 4
_cell_length_a 11.3309(9)
_cell_length_b 12.4114(11)
_cell_length_c 14.7248(12)
_cell_measurement_reflns_used 2615
_cell_measurement_temperature 298(2)
_cell_measurement_theta_max 28.799
_cell_measurement_theta_min 2.432
_cell_volume 2070.7(3)
_computing_cell_refinement 'Bruker SMART'
_computing_data_collection 'Bruker SMART'
_computing_data_reduction 'Bruker SAINT'
_computing_molecular_graphics 'Bruker SHELXTL'
_computing_publication_material 'Bruker SHELXTL'
_computing_structure_refinement 'SHELXL-97 (Sheldrick, 1997)'
_computing_structure_solution 'SHELXS-97 (Sheldrick, 1990)'
_diffrn_ambient_temperature 298(2)
_diffrn_measured_fraction_theta_full 0.997
_diffrn_measured_fraction_theta_max 0.997
_diffrn_measurement_device_type 'CCD area detector'
_diffrn_measurement_method 'phi and omega scans'
_diffrn_radiation_monochromator graphite
_diffrn_radiation_source 'fine-focus sealed tube'
_diffrn_radiation_type MoK\a
_diffrn_radiation_wavelength 0.71073
_diffrn_reflns_av_R_equivalents 0.0344
_diffrn_reflns_av_sigmaI/netI 0.0479
_diffrn_reflns_limit_h_max 10
_diffrn_reflns_limit_h_min -13
_diffrn_reflns_limit_k_max 14
_diffrn_reflns_limit_k_min -11
_diffrn_reflns_limit_l_max 17
_diffrn_reflns_limit_l_min -17
_diffrn_reflns_number 5100
_diffrn_reflns_theta_full 25.02
_diffrn_reflns_theta_max 25.02
_diffrn_reflns_theta_min 2.43
_exptl_absorpt_coefficient_mu 0.108
_exptl_absorpt_correction_T_max 0.9664
_exptl_absorpt_correction_T_min 0.9502
_exptl_absorpt_correction_type multi-scan
_exptl_absorpt_process_details sadabs
_exptl_crystal_colour Colorless
_exptl_crystal_density_diffrn 1.394
_exptl_crystal_density_meas 0
_exptl_crystal_density_method 'not measured'
_exptl_crystal_F_000 920
_exptl_crystal_recrystallization_method 'Reaction Crystallization'
_exptl_crystal_size_max 0.48
_exptl_crystal_size_mid 0.46
_exptl_crystal_size_min 0.32
_refine_diff_density_max 0.175
_refine_diff_density_min -0.180
_refine_diff_density_rms 0.037
_refine_ls_abs_structure_details 'Flack H D (1983), Acta Cryst. A39, 876-881'
_refine_ls_abs_structure_Flack -1.2(9)
_refine_ls_extinction_coef 0.0250(16)
_refine_ls_extinction_expression Fc^*^=kFc[1+0.001xFc^2^\l^3^/sin(2\q)]^-1/4^
_refine_ls_extinction_method SHELXL
_refine_ls_goodness_of_fit_ref 1.081
_refine_ls_hydrogen_treatment mixed
_refine_ls_matrix_type full
_refine_ls_number_parameters 283
_refine_ls_number_reflns 2889
_refine_ls_number_restraints 2
_refine_ls_restrained_S_all 1.080
_refine_ls_R_factor_all 0.0433
_refine_ls_R_factor_gt 0.0381
_refine_ls_shift/su_max 0.000
_refine_ls_shift/su_mean 0.000
_refine_ls_structure_factor_coef Fsqd
_refine_ls_weighting_details 'calc w=1/[\s^2^(Fo^2^)+(0.0570P)^2^+0.0000P] where P=(Fo^2^+2Fc^2^)/3'
_refine_ls_weighting_scheme calc
_refine_ls_wR_factor_gt 0.0974
_refine_ls_wR_factor_ref 0.0999
_reflns_number_gt 2627
_reflns_number_total 2889
_reflns_threshold_expression >2sigma(I)
_cod_data_source_file d2ce00628f2.cif
_cod_data_source_block 191206d
_cod_depositor_comments
;
The following automatic conversions were performed:

data item '_symmetry_cell_setting' value 'Monoclinic' was changed to
'monoclinic' in accordance with the
/home/data/users/saulius/crontab/automatic-downloads/rss-feeds/RSC/lib/dictionaries/cif_core.dic
dictionary named 'cif_core.dic' version 2.4.2 last updated on
2011-04-26.

Automatic conversion script
Id: cif_fix_values 7556 2019-12-06 15:28:31Z antanas 
;
_cod_original_sg_symbol_H-M Cc
_cod_database_code 7245510

loop_
_symmetry_equiv_pos_as_xyz
'x, y, z'
'x, -y, z+1/2'
'x+1/2, y+1/2, z'
'x+1/2, -y+1/2, z+1/2'

loop_
_atom_site_label
_atom_site_type_symbol
_atom_site_fract_x
_atom_site_fract_y
_atom_site_fract_z
_atom_site_U_iso_or_equiv
_atom_site_adp_type
_atom_site_occupancy
_atom_site_symmetry_multiplicity
_atom_site_calc_flag
_atom_site_refinement_flags
_atom_site_disorder_assembly
_atom_site_disorder_group
N1 N 0.3974(2) 0.75382(18) 0.52142(15) 0.0365(5) Uani 1 1 d . . .
H1A H 0.3659 0.8173 0.5356 0.055 Uiso 1 1 calc R . .
H1B H 0.4190 0.7197 0.5720 0.055 Uiso 1 1 calc R . .
H1C H 0.3443 0.7143 0.4914 0.055 Uiso 1 1 calc R . .
N2 N 0.3648(2) 0.72212(18) 0.10637(15) 0.0392(6) Uani 1 1 d . . .
H2A H 0.4111 0.7555 0.0668 0.059 Uiso 1 1 calc R . .
H2B H 0.3146 0.6794 0.0767 0.059 Uiso 1 1 calc R . .
H2C H 0.4088 0.6828 0.1441 0.059 Uiso 1 1 calc R . .
O1 O 0.4813(2) 0.64525(15) 0.66717(14) 0.0526(6) Uani 1 1 d . . .
O2 O 0.48755(19) 0.48026(14) 0.61436(13) 0.0407(5) Uani 1 1 d . . .
O3 O 0.74794(19) 0.40043(15) 0.60976(13) 0.0435(5) Uani 1 1 d . . .
O4 O 0.62583(19) 0.27451(15) 0.65871(13) 0.0429(5) Uani 1 1 d . . .
H4 H 0.6415 0.2459 0.6101 0.064 Uiso 1 1 calc R . .
O5 O -0.0181(2) 0.6824(2) 0.46743(15) 0.0608(6) Uani 1 1 d . . .
O6 O 0.16460(18) 0.66956(15) 0.51843(13) 0.0428(5) Uani 1 1 d . . .
O7 O 0.37837(18) 0.53207(14) 0.47442(13) 0.0390(5) Uani 1 1 d . . .
H7 H 0.4062 0.5093 0.5223 0.059 Uiso 1 1 calc R . .
O8 O 0.23121(19) 0.42346(15) 0.50851(13) 0.0445(5) Uani 1 1 d . . .
C1 C 0.5124(2) 0.5513(2) 0.67199(17) 0.0323(6) Uani 1 1 d . . .
C2 C 0.6787(3) 0.3658(2) 0.66422(18) 0.0335(6) Uani 1 1 d . . .
C3 C 0.5844(2) 0.5162(2) 0.75199(17) 0.0314(6) Uani 1 1 d . . .
C4 C 0.6558(2) 0.42622(19) 0.74944(17) 0.0307(6) Uani 1 1 d . . .
C5 C 0.7190(3) 0.3969(2) 0.82603(19) 0.0400(7) Uani 1 1 d . . .
H5 H 0.7668 0.3360 0.8247 0.048 Uiso 1 1 calc R . .
C6 C 0.7121(3) 0.4563(3) 0.9034(2) 0.0475(8) Uani 1 1 d . . .
H6 H 0.7552 0.4359 0.9546 0.057 Uiso 1 1 calc R . .
C7 C 0.6420(3) 0.5458(3) 0.9063(2) 0.0474(8) Uani 1 1 d . . .
H7A H 0.6372 0.5863 0.9593 0.057 Uiso 1 1 calc R . .
C8 C 0.5789(3) 0.5754(2) 0.83097(18) 0.0400(7) Uani 1 1 d . . .
H8 H 0.5316 0.6366 0.8330 0.048 Uiso 1 1 calc R . .
C9 C 0.0839(3) 0.6528(2) 0.46044(19) 0.0345(6) Uani 1 1 d . . .
C10 C 0.2763(3) 0.49080(19) 0.46132(17) 0.0301(6) Uani 1 1 d . . .
C11 C 0.1210(2) 0.59678(19) 0.37668(17) 0.0316(6) Uani 1 1 d . . .
C12 C 0.2157(2) 0.52653(19) 0.37573(16) 0.0291(6) Uani 1 1 d . . .
C13 C 0.2495(3) 0.4787(2) 0.29694(19) 0.0391(7) Uani 1 1 d . . .
H13 H 0.3126 0.4308 0.2973 0.047 Uiso 1 1 calc R . .
C14 C 0.1912(3) 0.5004(2) 0.2170(2) 0.0451(8) Uani 1 1 d . . .
H14 H 0.2152 0.4680 0.1632 0.054 Uiso 1 1 calc R . .
C15 C 0.0983(3) 0.5696(3) 0.2169(2) 0.0484(8) Uani 1 1 d . . .
H15 H 0.0587 0.5848 0.1629 0.058 Uiso 1 1 calc R . .
C16 C 0.0626(3) 0.6170(2) 0.29558(19) 0.0410(7) Uani 1 1 d . . .
H16 H -0.0018 0.6634 0.2947 0.049 Uiso 1 1 calc R . .
C17 C 0.5010(3) 0.7707(3) 0.4641(2) 0.0497(8) Uani 1 1 d . . .
H17A H 0.5321 0.7012 0.4459 0.060 Uiso 1 1 calc R . .
H17B H 0.5617 0.8072 0.4993 0.060 Uiso 1 1 calc R . .
C18 C 0.4738(3) 0.8355(3) 0.3810(2) 0.0518(8) Uani 1 1 d . . .
H18A H 0.5475 0.8542 0.3520 0.062 Uiso 1 1 calc R . .
H18B H 0.4364 0.9022 0.3996 0.062 Uiso 1 1 calc R . .
C19 C 0.3954(3) 0.7812(2) 0.3122(2) 0.0417(7) Uani 1 1 d . . .
H19A H 0.4320 0.7147 0.2925 0.050 Uiso 1 1 calc R . .
H19B H 0.3206 0.7633 0.3401 0.050 Uiso 1 1 calc R . .
C20 C 0.3737(3) 0.8522(2) 0.23162(19) 0.0422(7) Uani 1 1 d . . .
H20A H 0.4492 0.8716 0.2057 0.051 Uiso 1 1 calc R . .
H20B H 0.3363 0.9181 0.2521 0.051 Uiso 1 1 calc R . .
C21 C 0.2982(3) 0.8028(2) 0.1586(2) 0.0428(7) Uani 1 1 d . . .
H21A H 0.2301 0.7687 0.1859 0.051 Uiso 1 1 calc R . .
H21B H 0.2700 0.8588 0.1179 0.051 Uiso 1 1 calc R . .

loop_
_atom_site_aniso_label
_atom_site_aniso_U_11
_atom_site_aniso_U_22
_atom_site_aniso_U_33
_atom_site_aniso_U_23
_atom_site_aniso_U_13
_atom_site_aniso_U_12
N1 0.0339(14) 0.0370(11) 0.0385(13) -0.0002(9) -0.0004(10) -0.0003(10)
N2 0.0356(14) 0.0422(13) 0.0399(13) -0.0020(10) -0.0004(11) 0.0001(11)
O1 0.0700(16) 0.0391(11) 0.0483(12) -0.0046(9) -0.0187(11) 0.0107(11)
O2 0.0446(12) 0.0404(9) 0.0369(10) -0.0080(9) -0.0146(9) 0.0048(9)
O3 0.0468(13) 0.0449(11) 0.0390(11) 0.0005(8) 0.0123(10) -0.0039(10)
O4 0.0461(13) 0.0404(11) 0.0422(11) -0.0108(8) 0.0071(9) -0.0070(9)
O5 0.0325(14) 0.0929(16) 0.0568(14) -0.0204(12) -0.0035(10) 0.0133(12)
O6 0.0352(12) 0.0525(11) 0.0408(11) -0.0193(9) -0.0043(9) 0.0048(9)
O7 0.0325(12) 0.0452(10) 0.0391(11) 0.0034(8) -0.0102(9) -0.0052(9)
O8 0.0410(12) 0.0495(11) 0.0429(11) 0.0141(9) -0.0059(9) -0.0064(10)
C1 0.0282(16) 0.0365(14) 0.0322(15) -0.0013(11) -0.0005(12) -0.0009(11)
C2 0.0300(15) 0.0348(14) 0.0355(15) 0.0030(11) -0.0050(12) 0.0032(12)
C3 0.0273(15) 0.0385(14) 0.0285(13) -0.0021(10) -0.0013(11) -0.0052(12)
C4 0.0258(13) 0.0355(12) 0.0306(14) 0.0016(10) -0.0015(11) -0.0076(12)
C5 0.0378(17) 0.0433(15) 0.0390(16) 0.0079(12) -0.0066(13) 0.0003(13)
C6 0.050(2) 0.064(2) 0.0286(15) 0.0101(13) -0.0089(14) -0.0140(17)
C7 0.055(2) 0.0601(19) 0.0267(15) -0.0070(13) -0.0033(14) -0.0113(17)
C8 0.0396(17) 0.0429(14) 0.0375(15) -0.0075(12) 0.0008(13) -0.0056(13)
C9 0.0270(16) 0.0356(13) 0.0408(15) 0.0008(11) -0.0026(12) 0.0001(12)
C10 0.0316(15) 0.0300(12) 0.0287(13) -0.0040(11) -0.0003(11) 0.0028(12)
C11 0.0299(15) 0.0287(13) 0.0361(15) 0.0012(10) -0.0049(12) -0.0070(11)
C12 0.0271(14) 0.0331(12) 0.0270(13) -0.0022(10) -0.0014(11) -0.0107(11)
C13 0.0402(18) 0.0411(15) 0.0361(16) -0.0044(12) 0.0020(13) -0.0019(13)
C14 0.056(2) 0.0498(16) 0.0298(15) -0.0009(13) 0.0028(14) -0.0109(15)
C15 0.059(2) 0.0566(17) 0.0295(15) 0.0080(14) -0.0163(14) -0.0143(16)
C16 0.0401(17) 0.0424(15) 0.0403(16) 0.0052(12) -0.0129(13) -0.0055(13)
C17 0.0319(18) 0.0648(19) 0.0525(19) 0.0012(16) 0.0068(15) -0.0109(15)
C18 0.049(2) 0.0558(18) 0.051(2) 0.0004(15) 0.0030(15) -0.0193(15)
C19 0.0443(18) 0.0389(15) 0.0420(16) 0.0000(12) 0.0045(13) -0.0055(13)
C20 0.0444(18) 0.0360(14) 0.0463(16) -0.0059(12) 0.0068(14) 0.0010(13)
C21 0.0404(17) 0.0419(15) 0.0463(17) 0.0007(12) 0.0020(13) 0.0071(13)

loop_
_atom_type_symbol
_atom_type_description
_atom_type_scat_dispersion_real
_atom_type_scat_dispersion_imag
_atom_type_scat_source
C C 0.0033 0.0016 'International Tables Vol C Tables 4.2.6.8 and 6.1.1.4'
H H 0.0000 0.0000 'International Tables Vol C Tables 4.2.6.8 and 6.1.1.4'
N N 0.0061 0.0033 'International Tables Vol C Tables 4.2.6.8 and 6.1.1.4'
O O 0.0106 0.0060 'International Tables Vol C Tables 4.2.6.8 and 6.1.1.4'

loop_
_geom_angle_atom_site_label_1
_geom_angle_atom_site_label_2
_geom_angle_atom_site_label_3
_geom_angle
_geom_angle_site_symmetry_1
_geom_angle_site_symmetry_3
_geom_angle_publ_flag
C17 N1 H1A 109.5 . . ?
C17 N1 H1B 109.5 . . ?
H1A N1 H1B 109.5 . . ?
C17 N1 H1C 109.5 . . ?
H1A N1 H1C 109.5 . . ?
H1B N1 H1C 109.5 . . ?
C21 N2 H2A 109.5 . . ?
C21 N2 H2B 109.5 . . ?
H2A N2 H2B 109.5 . . ?
C21 N2 H2C 109.5 . . ?
H2A N2 H2C 109.5 . . ?
H2B N2 H2C 109.5 . . ?
C2 O4 H4 109.5 . . ?
C10 O7 H7 109.5 . . ?
O1 C1 O2 124.7(2) . . ?
O1 C1 C3 118.7(2) . . ?
O2 C1 C3 116.5(2) . . ?
O3 C2 O4 125.3(3) . . ?
O3 C2 C4 120.1(2) . . ?
O4 C2 C4 114.5(2) . . ?
C8 C3 C4 119.0(2) . . ?
C8 C3 C1 118.8(2) . . ?
C4 C3 C1 122.1(2) . . ?
C3 C4 C5 119.4(2) . . ?
C3 C4 C2 122.5(2) . . ?
C5 C4 C2 117.7(2) . . ?
C6 C5 C4 120.6(3) . . ?
C6 C5 H5 119.7 . . ?
C4 C5 H5 119.7 . . ?
C5 C6 C7 120.3(3) . . ?
C5 C6 H6 119.9 . . ?
C7 C6 H6 119.9 . . ?
C8 C7 C6 119.6(3) . . ?
C8 C7 H7A 120.2 . . ?
C6 C7 H7A 120.2 . . ?
C7 C8 C3 121.0(3) . . ?
C7 C8 H8 119.5 . . ?
C3 C8 H8 119.5 . . ?
O5 C9 O6 125.2(3) . . ?
O5 C9 C11 119.2(3) . . ?
O6 C9 C11 115.5(3) . . ?
O8 C10 O7 125.4(3) . . ?
O8 C10 C12 119.9(2) . . ?
O7 C10 C12 114.6(2) . . ?
C12 C11 C16 118.1(3) . . ?
C12 C11 C9 122.1(2) . . ?
C16 C11 C9 119.8(3) . . ?
C13 C12 C11 120.5(2) . . ?
C13 C12 C10 117.2(2) . . ?
C11 C12 C10 121.9(2) . . ?
C12 C13 C14 120.6(3) . . ?
C12 C13 H13 119.7 . . ?
C14 C13 H13 119.7 . . ?
C15 C14 C13 119.4(3) . . ?
C15 C14 H14 120.3 . . ?
C13 C14 H14 120.3 . . ?
C14 C15 C16 120.5(3) . . ?
C14 C15 H15 119.7 . . ?
C16 C15 H15 119.7 . . ?
C15 C16 C11 120.8(3) . . ?
C15 C16 H16 119.6 . . ?
C11 C16 H16 119.6 . . ?
N1 C17 C18 112.7(3) . . ?
N1 C17 H17A 109.0 . . ?
C18 C17 H17A 109.0 . . ?
N1 C17 H17B 109.0 . . ?
C18 C17 H17B 109.0 . . ?
H17A C17 H17B 107.8 . . ?
C17 C18 C19 115.3(2) . . ?
C17 C18 H18A 108.4 . . ?
C19 C18 H18A 108.4 . . ?
C17 C18 H18B 108.4 . . ?
C19 C18 H18B 108.4 . . ?
H18A C18 H18B 107.5 . . ?
C20 C19 C18 111.3(2) . . ?
C20 C19 H19A 109.4 . . ?
C18 C19 H19A 109.4 . . ?
C20 C19 H19B 109.4 . . ?
C18 C19 H19B 109.4 . . ?
H19A C19 H19B 108.0 . . ?
C19 C20 C21 114.6(2) . . ?
C19 C20 H20A 108.6 . . ?
C21 C20 H20A 108.6 . . ?
C19 C20 H20B 108.6 . . ?
C21 C20 H20B 108.6 . . ?
H20A C20 H20B 107.6 . . ?
N2 C21 C20 111.1(3) . . ?
N2 C21 H21A 109.4 . . ?
C20 C21 H21A 109.4 . . ?
N2 C21 H21B 109.4 . . ?
C20 C21 H21B 109.4 . . ?
H21A C21 H21B 108.0 . . ?

loop_
_geom_bond_atom_site_label_1
_geom_bond_atom_site_label_2
_geom_bond_distance
_geom_bond_site_symmetry_2
_geom_bond_publ_flag
N1 C17 1.467(4) . ?
N1 H1A 0.8900 . ?
N1 H1B 0.8900 . ?
N1 H1C 0.8900 . ?
N2 C21 1.474(4) . ?
N2 H2A 0.8900 . ?
N2 H2B 0.8900 . ?
N2 H2C 0.8900 . ?
O1 C1 1.220(3) . ?
O2 C1 1.254(3) . ?
O3 C2 1.205(3) . ?
O4 C2 1.284(3) . ?
O4 H4 0.8200 . ?
O5 C9 1.218(4) . ?
O6 C9 1.264(3) . ?
O7 C10 1.279(4) . ?
O7 H7 0.8200 . ?
O8 C10 1.203(3) . ?
C1 C3 1.493(4) . ?
C2 C4 1.486(4) . ?
C3 C8 1.378(4) . ?
C3 C4 1.379(4) . ?
C4 C5 1.380(4) . ?
C5 C6 1.360(4) . ?
C5 H5 0.9300 . ?
C6 C7 1.366(5) . ?
C6 H6 0.9300 . ?
C7 C8 1.365(4) . ?
C7 H7A 0.9300 . ?
C8 H8 0.9300 . ?
C9 C11 1.480(4) . ?
C10 C12 1.498(4) . ?
C11 C12 1.382(4) . ?
C11 C16 1.384(4) . ?
C12 C13 1.361(4) . ?
C13 C14 1.372(4) . ?
C13 H13 0.9300 . ?
C14 C15 1.359(5) . ?
C14 H14 0.9300 . ?
C15 C16 1.362(5) . ?
C15 H15 0.9300 . ?
C16 H16 0.9300 . ?
C17 C18 1.494(5) . ?
C17 H17A 0.9700 . ?
C17 H17B 0.9700 . ?
C18 C19 1.501(4) . ?
C18 H18A 0.9700 . ?
C18 H18B 0.9700 . ?
C19 C20 1.497(4) . ?
C19 H19A 0.9700 . ?
C19 H19B 0.9700 . ?
C20 C21 1.501(4) . ?
C20 H20A 0.9700 . ?
C20 H20B 0.9700 . ?
C21 H21A 0.9700 . ?
C21 H21B 0.9700 . ?

loop_
_geom_torsion_atom_site_label_1
_geom_torsion_atom_site_label_2
_geom_torsion_atom_site_label_3
_geom_torsion_atom_site_label_4
_geom_torsion
_geom_torsion_site_symmetry_1
_geom_torsion_site_symmetry_2
_geom_torsion_site_symmetry_3
_geom_torsion_site_symmetry_4
_geom_torsion_publ_flag
O1 C1 C3 C8 22.9(4) . . . . ?
O2 C1 C3 C8 -156.6(3) . . . . ?
O1 C1 C3 C4 -157.4(3) . . . . ?
O2 C1 C3 C4 23.1(4) . . . . ?
C8 C3 C4 C5 0.6(4) . . . . ?
C1 C3 C4 C5 -179.1(2) . . . . ?
C8 C3 C4 C2 -172.1(3) . . . . ?
C1 C3 C4 C2 8.2(4) . . . . ?
O3 C2 C4 C3 77.8(4) . . . . ?
O4 C2 C4 C3 -106.7(3) . . . . ?
O3 C2 C4 C5 -95.1(3) . . . . ?
O4 C2 C4 C5 80.4(3) . . . . ?
C3 C4 C5 C6 -0.4(4) . . . . ?
C2 C4 C5 C6 172.7(3) . . . . ?
C4 C5 C6 C7 0.1(5) . . . . ?
C5 C6 C7 C8 -0.1(5) . . . . ?
C6 C7 C8 C3 0.3(5) . . . . ?
C4 C3 C8 C7 -0.6(4) . . . . ?
C1 C3 C8 C7 179.1(3) . . . . ?
O5 C9 C11 C12 -154.7(3) . . . . ?
O6 C9 C11 C12 27.9(4) . . . . ?
O5 C9 C11 C16 27.4(4) . . . . ?
O6 C9 C11 C16 -150.0(3) . . . . ?
C16 C11 C12 C13 -0.2(4) . . . . ?
C9 C11 C12 C13 -178.2(2) . . . . ?
C16 C11 C12 C10 -173.5(2) . . . . ?
C9 C11 C12 C10 8.6(4) . . . . ?
O8 C10 C12 C13 -96.3(3) . . . . ?
O7 C10 C12 C13 79.5(3) . . . . ?
O8 C10 C12 C11 77.1(3) . . . . ?
O7 C10 C12 C11 -107.1(3) . . . . ?
C11 C12 C13 C14 0.9(4) . . . . ?
C10 C12 C13 C14 174.4(3) . . . . ?
C12 C13 C14 C15 -0.7(4) . . . . ?
C13 C14 C15 C16 -0.2(5) . . . . ?
C14 C15 C16 C11 0.9(5) . . . . ?
C12 C11 C16 C15 -0.6(4) . . . . ?
C9 C11 C16 C15 177.3(3) . . . . ?
N1 C17 C18 C19 -68.0(4) . . . . ?
C17 C18 C19 C20 -179.7(3) . . . . ?
C18 C19 C20 C21 178.7(3) . . . . ?
C19 C20 C21 N2 -75.1(3) . . . . ?
